data_2214878
loop_
_publ_author_name
'Shankland, Kenneth'
'Leech, Charlotte K.'
'Mohamed, Sharmarke'
'Barnett, Sarah A.'
'Tocher, Derek A.'

_publ_section_title
;
 7-Fluoroisatin--1,4-dioxane (1/1)
;
_journal_coeditor_code TK2181
_journal_issue 8
_journal_name_full 'Acta Crystallographica Section E'
_journal_page_first o3574
_journal_page_last o3574
_journal_paper_doi 10.1107/S1600536807035258
_journal_volume 63
_journal_year 2007
_chemical_formula_iupac 'C12 H12 F N O4'
_chemical_formula_moiety 'C12 H12 F N O4'
_chemical_formula_sum 'C12 H12 F N O4'
_chemical_formula_weight 253.23
_chemical_name_common '7-Fluoroisatin--1,4-dioxane (1/1)'
_chemical_name_systematic
;
7-fluoroindoline-2,3-dione--1,4-dioxane (1/1)
;
_space_group_IT_number 14
_symmetry_cell_setting monoclinic
_symmetry_space_group_name_Hall '-P 2yn'
_symmetry_space_group_name_H-M 'P 1 21/n 1'
_atom_sites_solution_hydrogens difmap
_atom_sites_solution_primary direct
_atom_sites_solution_secondary direct
_cell_angle_alpha 90
_cell_angle_beta 106.701(3)
_cell_angle_gamma 90
_cell_formula_units_Z 4
_cell_length_a 11.5274(3)
_cell_length_b 8.6508(2)
_cell_length_c 12.1738(4)
_cell_measurement_reflns_used 5725
_cell_measurement_temperature 123(2)
_cell_measurement_theta_max 28.6
_cell_measurement_theta_min 2.9
_cell_volume 1162.78(6)
_computing_cell_refinement 'CrysAlis RED (Oxford Diffraction, 2006)'
_computing_data_collection 'CrysAlis CCD (Oxford Diffraction, 2006)'
_computing_data_reduction 'CrysAlis RED'
_computing_molecular_graphics
;
SHELXTL (Bruker, 2000) and Mercury (Macrae <i>et al.</i>,  2006)
;
_computing_publication_material 'SHELXL97 and PLATON (Spek 2003)'
_computing_structure_refinement 'SHELXL97 (Sheldrick, 1997)'
_computing_structure_solution 'SHELXS97 (Sheldrick, 1997)'
_diffrn_ambient_temperature 123(2)
_diffrn_detector_area_resol_mean 16.0
_diffrn_measured_fraction_theta_full 0.999
_diffrn_measured_fraction_theta_max 0.908
_diffrn_measurement_device_type 'Oxford Diffraction Gemini'
_diffrn_measurement_method \w
_diffrn_radiation_monochromator graphite
_diffrn_radiation_source 'Enhance (Mo) X-ray Source'
_diffrn_radiation_type MoK\a
_diffrn_radiation_wavelength 0.71073
_diffrn_reflns_av_R_equivalents 0.041
_diffrn_reflns_av_sigmaI/netI 0.032
_diffrn_reflns_limit_h_max 15
_diffrn_reflns_limit_h_min -15
_diffrn_reflns_limit_k_max 11
_diffrn_reflns_limit_k_min -11
_diffrn_reflns_limit_l_max 16
_diffrn_reflns_limit_l_min -16
_diffrn_reflns_number 12479
_diffrn_reflns_theta_full 25.0
_diffrn_reflns_theta_max 28.7
_diffrn_reflns_theta_min 2.9
_diffrn_standards_decay_% 0
_diffrn_standards_number 0
_exptl_absorpt_coefficient_mu 0.119
_exptl_absorpt_correction_T_max 0.993
_exptl_absorpt_correction_T_min 0.960
_exptl_absorpt_correction_type multi-scan
_exptl_absorpt_process_details '(CrysAlis RED; Oxford Diffraction, 2006)'
_exptl_crystal_colour yellow
_exptl_crystal_density_diffrn 1.447
_exptl_crystal_density_method 'not measured'
_exptl_crystal_description plate
_exptl_crystal_F_000 528
_exptl_crystal_size_max 0.35
_exptl_crystal_size_mid 0.24
_exptl_crystal_size_min 0.06
_refine_diff_density_max 0.30
_refine_diff_density_min -0.16
_refine_ls_extinction_method none
_refine_ls_goodness_of_fit_ref 1.04
_refine_ls_hydrogen_treatment refall
_refine_ls_matrix_type full
_refine_ls_number_parameters 211
_refine_ls_number_reflns 2740
_refine_ls_number_restraints 0
_refine_ls_restrained_S_all 1.04
_refine_ls_R_factor_all 0.062
_refine_ls_R_factor_gt 0.039
_refine_ls_shift/su_max 0.000
_refine_ls_shift/su_mean 0.000
_refine_ls_structure_factor_coef Fsqd
_refine_ls_weighting_details 'calc w = 1/[\s^2^(Fo^2^)+(0.0555P)^2^+0.117P] where P=(Fo^2^+2Fc^2^)/3'
_refine_ls_weighting_scheme calc
_refine_ls_wR_factor_gt 0.092
_refine_ls_wR_factor_ref 0.103
_reflns_number_gt 2042
_reflns_number_total 2740
_reflns_threshold_expression I>2\s(I)
_cod_data_source_file tk2181.cif
_cod_data_source_block I
_cod_original_sg_symbol_H-M 'P 21/n'
_cod_database_code 2214878
_cod_database_fobs_code 2214878

loop_
_symmetry_equiv_pos_as_xyz
'x, y, z'
'-x+1/2, y+1/2, -z+1/2'
'-x, -y, -z'
'x-1/2, -y-1/2, z-1/2'

loop_
_atom_site_type_symbol
_atom_site_label
_atom_site_fract_x
_atom_site_fract_y
_atom_site_fract_z
_atom_site_U_iso_or_equiv
_atom_site_adp_type
_atom_site_calc_flag
_atom_site_occupancy
C C1 0.63568(11) 0.30973(16) 0.41226(12) 0.0227(3) Uani d 1
C C2 0.67610(11) 0.36091(17) 0.54023(12) 0.0241(3) Uani d 1
C C3 0.65915(11) 0.52886(17) 0.53806(12) 0.0232(3) Uani d 1
C C4 0.67938(13) 0.63897(19) 0.62395(13) 0.0288(3) Uani d 1
H H1 0.7103(14) 0.606(2) 0.7033(15) 0.037(5) Uiso d 1
C C5 0.65384(13) 0.79131(19) 0.59349(15) 0.0329(4) Uani d 1
H H2 0.6680(14) 0.867(2) 0.6539(15) 0.038(5) Uiso d 1
C C6 0.60940(13) 0.83359(18) 0.47911(15) 0.0318(4) Uani d 1
H H3 0.5924(15) 0.937(2) 0.4561(15) 0.041(5) Uiso d 1
C C7 0.59034(13) 0.72222(17) 0.39484(13) 0.0274(3) Uani d 1
C C8 0.61464(11) 0.56981(16) 0.42251(12) 0.0215(3) Uani d 1
N N1 0.60153(10) 0.44135(13) 0.35030(10) 0.0230(3) Uani d 1
H H4 0.5719(16) 0.444(2) 0.2720(17) 0.048(5) Uiso d 1
O O1 0.63342(9) 0.17947(11) 0.37651(9) 0.0302(3) Uani d 1
O O2 0.71073(9) 0.27269(13) 0.61973(9) 0.0335(3) Uani d 1
F F1 0.54700(9) 0.76186(11) 0.28272(8) 0.0414(3) Uani d 1
C C9 0.38445(13) 0.47942(19) -0.07452(13) 0.0272(3) Uani d 1
H H9A 0.3873(14) 0.370(2) -0.0935(13) 0.032(4) Uiso d 1
H H9B 0.3077(14) 0.5267(18) -0.1169(13) 0.029(4) Uiso d 1
C C10 0.40659(12) 0.50121(19) 0.05195(12) 0.0277(3) Uani d 1
H H10A 0.3476(14) 0.4418(17) 0.0791(13) 0.030(4) Uiso d 1
H H10B 0.4031(13) 0.610(2) 0.0727(13) 0.030(4) Uiso d 1
O O3 0.52419(8) 0.44245(11) 0.11257(8) 0.0262(2) Uani d 1
C C11 0.46557(12) 0.05248(19) 0.09413(13) 0.0270(3) Uani d 1
H H11A 0.4396(14) -0.0409(19) 0.1234(13) 0.026(4) Uiso d 1
H H11B 0.4563(13) 0.1403(18) 0.1444(13) 0.024(4) Uiso d 1
C C12 0.59628(12) 0.03656(18) 0.09507(13) 0.0272(3) Uani d 1
H H12A 0.6456(14) 0.0060(19) 0.1745(14) 0.031(4) Uiso d 1
H H12B 0.6237(14) 0.135(2) 0.0700(14) 0.031(4) Uiso d 1
O O4 0.60965(8) -0.08326(11) 0.01931(8) 0.0256(2) Uani d 1

loop_
_atom_site_aniso_label
_atom_site_aniso_U_11
_atom_site_aniso_U_22
_atom_site_aniso_U_33
_atom_site_aniso_U_12
_atom_site_aniso_U_13
_atom_site_aniso_U_23
C1 0.0195(6) 0.0247(7) 0.0234(7) -0.0004(5) 0.0056(5) 0.0013(6)
C2 0.0198(6) 0.0307(8) 0.0220(7) -0.0005(6) 0.0060(5) 0.0043(6)
C3 0.0188(6) 0.0294(8) 0.0217(7) -0.0007(5) 0.0065(5) 0.0007(6)
C4 0.0257(7) 0.0387(9) 0.0233(8) -0.0037(6) 0.0091(6) -0.0043(7)
C5 0.0296(8) 0.0351(9) 0.0361(9) -0.0053(6) 0.0126(7) -0.0122(7)
C6 0.0286(7) 0.0231(8) 0.0465(10) -0.0007(6) 0.0153(7) -0.0011(7)
C7 0.0258(7) 0.0293(8) 0.0266(8) 0.0013(6) 0.0066(6) 0.0053(6)
C8 0.0181(6) 0.0249(7) 0.0216(7) -0.0014(5) 0.0057(5) 0.0011(5)
N1 0.0248(6) 0.0253(6) 0.0172(6) 0.0002(5) 0.0030(5) 0.0005(5)
O1 0.0302(5) 0.0247(6) 0.0345(6) 0.0004(4) 0.0072(5) -0.0011(5)
O2 0.0347(6) 0.0387(6) 0.0261(6) 0.0048(5) 0.0072(5) 0.0127(5)
F1 0.0563(6) 0.0334(5) 0.0314(5) 0.0093(4) 0.0080(5) 0.0128(4)
C9 0.0226(7) 0.0316(8) 0.0242(7) -0.0019(6) 0.0017(6) 0.0027(6)
C10 0.0232(7) 0.0348(8) 0.0244(8) 0.0010(6) 0.0057(6) 0.0020(7)
O3 0.0246(5) 0.0316(6) 0.0196(5) -0.0005(4) 0.0020(4) 0.0041(4)
C11 0.0236(7) 0.0329(8) 0.0223(7) 0.0022(6) 0.0033(6) 0.0001(6)
C12 0.0232(7) 0.0306(8) 0.0248(8) 0.0019(6) 0.0022(6) -0.0013(6)
O4 0.0211(5) 0.0277(5) 0.0250(5) 0.0045(4) 0.0018(4) 0.0015(4)

loop_
_atom_type_symbol
_atom_type_description
_atom_type_scat_dispersion_real
_atom_type_scat_dispersion_imag
_atom_type_scat_source
C C 0.0033 0.0016 'International Tables Vol C Tables 4.2.6.8 and 6.1.1.4'
H H 0.0000 0.0000 'International Tables Vol C Tables 4.2.6.8 and 6.1.1.4'
N N 0.0061 0.0033 'International Tables Vol C Tables 4.2.6.8 and 6.1.1.4'
O O 0.0106 0.0060 'International Tables Vol C Tables 4.2.6.8 and 6.1.1.4'
F F 0.0171 0.0103 'International Tables Vol C Tables 4.2.6.8 and 6.1.1.4'

loop_
_geom_angle_atom_site_label_1
_geom_angle_atom_site_label_2
_geom_angle_atom_site_label_3
_geom_angle_site_symmetry_1
_geom_angle_site_symmetry_3
_geom_angle
C1 N1 C8 . . 110.80(12)
C1 N1 H4 . . 123.9(12)
C8 N1 H4 . . 125.3(12)
O1 C1 N1 . . 127.55(13)
O1 C1 C2 . . 126.61(13)
N1 C1 C2 . . 105.82(11)
O2 C2 C3 . . 130.79(14)
O2 C2 C1 . . 123.89(13)
C3 C2 C1 . . 105.31(11)
C4 C3 C8 . . 121.30(14)
C4 C3 C2 . . 132.56(13)
C8 C3 C2 . . 106.14(12)
C5 C4 C3 . . 118.59(15)
C5 C4 H1 . . 122.6(10)
C3 C4 H1 . . 118.8(10)
C4 C5 C6 . . 120.72(15)
C4 C5 H2 . . 117.8(10)
C6 C5 H2 . . 121.5(10)
C7 C6 C5 . . 119.78(15)
C7 C6 H3 . . 118.0(11)
C5 C6 H3 . . 122.2(11)
F1 C7 C8 . . 118.76(13)
F1 C7 C6 . . 120.42(13)
C8 C7 C6 . . 120.82(14)
C7 C8 C3 . . 118.78(13)
C7 C8 N1 . . 129.28(13)
C3 C8 N1 . . 111.93(12)
C9 O3 C10 3_665 . 109.81(11)
O3 C9 C10 3_665 . 110.37(11)
O3 C9 H9A 3_665 . 107.6(9)
C10 C9 H9A . . 110.9(9)
O3 C9 H9B 3_665 . 105.6(9)
C10 C9 H9B . . 110.5(9)
H9A C9 H9B . . 111.6(13)
O3 C10 C9 . . 109.89(12)
O3 C10 H10A . . 106.5(9)
C9 C10 H10A . . 110.5(9)
O3 C10 H10B . . 108.1(9)
C9 C10 H10B . . 112.2(9)
H10A C10 H10B . . 109.5(13)
C12 O4 C11 . 3_655 109.97(11)
O4 C11 C12 3_655 . 110.58(12)
O4 C11 H11A 3_655 . 110.3(9)
C12 C11 H11A . . 109.6(9)
O4 C11 H11B 3_655 . 108.0(8)
C12 C11 H11B . . 110.3(8)
H11A C11 H11B . . 108.1(13)
O4 C12 C11 . . 110.78(12)
O4 C12 H12A . . 107.1(9)
C11 C12 H12A . . 108.6(9)
O4 C12 H12B . . 109.0(10)
C11 C12 H12B . . 109.0(9)
H12A C12 H12B . . 112.4(13)

loop_
_geom_bond_atom_site_label_1
_geom_bond_atom_site_label_2
_geom_bond_site_symmetry_2
_geom_bond_distance
N1 C1 . 1.3600(18)
N1 C8 . 1.3979(17)
N1 H4 . 0.92(2)
C1 O1 . 1.2056(17)
C1 C2 . 1.5566(19)
C2 O2 . 1.2068(16)
C2 C3 . 1.465(2)
C3 C4 . 1.384(2)
C3 C8 . 1.3975(18)
C4 C5 . 1.378(2)
C4 H1 . 0.972(17)
C5 C6 . 1.388(2)
C5 H2 . 0.960(18)
C6 C7 . 1.378(2)
C6 H3 . 0.944(18)
C7 F1 . 1.3558(17)
C7 C8 . 1.370(2)
O3 C9 3_665 1.4356(17)
O3 C10 . 1.4373(16)
C9 O3 3_665 1.4356(17)
C9 C10 . 1.498(2)
C9 H9A . 0.979(18)
C9 H9B . 0.976(16)
C10 H10A . 0.983(16)
C10 H10B . 0.979(17)
O4 C12 . 1.4250(17)
O4 C11 3_655 1.4288(17)
C11 O4 3_655 1.4288(17)
C11 C12 . 1.5097(19)
C11 H11A . 0.965(16)
C11 H11B . 1.001(16)
C12 H12A . 1.006(16)
C12 H12B . 0.990(17)

loop_
_geom_hbond_atom_site_label_D
_geom_hbond_atom_site_label_H
_geom_hbond_atom_site_label_A
_geom_hbond_site_symmetry_A
_geom_hbond_distance_DH
_geom_hbond_distance_HA
_geom_hbond_distance_DA
_geom_hbond_angle_DHA
N1 H4 O3 . 0.92(2) 1.86(2) 2.7727(15) 175.3(17)
C4 H1 O2 2_656 0.972(17) 2.535(17) 3.2262(18) 128.1(13)

loop_
_geom_torsion_atom_site_label_1
_geom_torsion_atom_site_label_2
_geom_torsion_atom_site_label_3
_geom_torsion_atom_site_label_4
_geom_torsion_site_symmetry_1
_geom_torsion
C8 N1 C1 O1 . 178.58(13)
C8 N1 C1 C2 . -0.21(14)
O1 C1 C2 O2 . 0.1(2)
N1 C1 C2 O2 . 178.91(13)
O1 C1 C2 C3 . -178.55(13)
N1 C1 C2 C3 . 0.25(13)
O2 C2 C3 C4 . 1.7(3)
C1 C2 C3 C4 . -179.74(14)
O2 C2 C3 C8 . -178.72(14)
C1 C2 C3 C8 . -0.19(13)
C8 C3 C4 C5 . 0.5(2)
C2 C3 C4 C5 . 179.97(14)
C3 C4 C5 C6 . -0.4(2)
C4 C5 C6 C7 . 0.1(2)
C5 C6 C7 F1 . -179.98(13)
C5 C6 C7 C8 . 0.1(2)
F1 C7 C8 C3 . -179.91(11)
C6 C7 C8 C3 . 0.1(2)
F1 C7 C8 N1 . 0.1(2)
C6 C7 C8 N1 . -179.96(13)
C4 C3 C8 C7 . -0.33(19)
C2 C3 C8 C7 . -179.94(12)
C4 C3 C8 N1 . 179.69(12)
C2 C3 C8 N1 . 0.07(14)
C1 N1 C8 C7 . -179.89(14)
C1 N1 C8 C3 . 0.09(15)
C9 O3 C10 C9 3_665 58.41(17)
O3 C9 C10 O3 3_665 -58.75(17)
C11 O4 C12 C11 3_655 57.46(17)
O4 C11 C12 O4 3_655 -57.81(17)
